data_2017573
loop_
_publ_author_name
'Sun, Di'
'Zhang, Na'
'Luo, Geng-Geng'
'Huang, Rong-Bin'
'Zheng, Lan-Sun'

_publ_section_title
;
 Ammine(2,2'-bipyridine-\k^2^<i>N</i>,<i>N</i>')silver(I) nitrate: a
 dimer formed by \p--\p stacking and ligand-unsupported
 Ag&#x00B7;&#x00B7;&#x00B7;Ag interactions
;
_journal_coeditor_code MX3026
_journal_issue 3
_journal_name_full 'Acta Crystallographica Section C'
_journal_page_first m75
_journal_page_last m78
_journal_paper_doi 10.1107/S010827011000377X
_journal_volume 66
_journal_year 2010
_chemical_formula_iupac '[Ag (C10 H8 N2) (N H3)] N O3'
_chemical_formula_moiety 'C10 H11 Ag1 N2 +, (N O3 -)'
_chemical_formula_sum 'C10 H11 Ag N4 O3'
_chemical_formula_weight 343.10
_chemical_name_systematic
;
Ammine(2,2'-bipyridine-\k^2^<i>N</i>,<i>N</i>')silver(I) nitrate
;
_space_group_IT_number 15
_symmetry_cell_setting monoclinic
_symmetry_space_group_name_Hall '-C 2yc'
_symmetry_space_group_name_H-M 'C 1 2/c 1'
_atom_sites_solution_hydrogens geom
_atom_sites_solution_primary direct
_atom_sites_solution_secondary difmap
_audit_creation_method SHELXL-97
_cell_angle_alpha 90.00
_cell_angle_beta 94.457(12)
_cell_angle_gamma 90.00
_cell_formula_units_Z 8
_cell_length_a 17.685(9)
_cell_length_b 10.690(5)
_cell_length_c 12.748(7)
_cell_measurement_reflns_used 3049
_cell_measurement_temperature 298(2)
_cell_measurement_theta_max 56.938
_cell_measurement_theta_min 5.358
_cell_volume 2403(2)
_computing_cell_refinement 'CrysAlis RED (Oxford Diffraction, 2008)'
_computing_data_collection 'CrysAlis CCD (Oxford Diffraction, 2008)'
_computing_data_reduction 'CrysAlis RED (Oxford Diffraction, 2008)'
_computing_molecular_graphics 'DIAMOND  (Brandenburg, 2008) and SHELXTL (Sheldrick, 2008)'
_computing_publication_material 'SHELXL97  (Sheldrick, 2008), publCIF (Westrip, 2010)'
_computing_structure_refinement 'SHELXL97 (Sheldrick, 2008)'
_computing_structure_solution 'SHELXS97 (Sheldrick, 2008)'
_diffrn_ambient_temperature 298(2)
_diffrn_detector_area_resol_mean 16.1903
_diffrn_measured_fraction_theta_full 0.983
_diffrn_measured_fraction_theta_max 0.983
_diffrn_measurement_device_type 'Oxford Diffraction Gemini S Ultra'
_diffrn_measurement_method \w
_diffrn_radiation_monochromator graphite
_diffrn_radiation_source 'sealed tube'
_diffrn_radiation_type MoK\a
_diffrn_radiation_wavelength 0.71073
_diffrn_reflns_av_R_equivalents 0.0297
_diffrn_reflns_av_sigmaI/netI 0.0438
_diffrn_reflns_limit_h_max 21
_diffrn_reflns_limit_h_min -17
_diffrn_reflns_limit_k_max 5
_diffrn_reflns_limit_k_min -13
_diffrn_reflns_limit_l_max 14
_diffrn_reflns_limit_l_min -15
_diffrn_reflns_number 4406
_diffrn_reflns_theta_full 26.00
_diffrn_reflns_theta_max 26.00
_diffrn_reflns_theta_min 2.23
_exptl_absorpt_coefficient_mu 1.684
_exptl_absorpt_correction_T_max 0.8771
_exptl_absorpt_correction_T_min 0.8497
_exptl_absorpt_correction_type multi-scan
_exptl_absorpt_process_details '(CrysAlis RED; Oxford Diffraction, 2008)'
_exptl_crystal_colour yellow
_exptl_crystal_density_diffrn 1.897
_exptl_crystal_density_method 'not measured'
_exptl_crystal_description prism
_exptl_crystal_F_000 1360
_exptl_crystal_size_max 0.10
_exptl_crystal_size_mid 0.08
_exptl_crystal_size_min 0.08
_refine_diff_density_max 0.854
_refine_diff_density_min -0.593
_refine_ls_extinction_method none
_refine_ls_goodness_of_fit_ref 1.211
_refine_ls_hydrogen_treatment mixed
_refine_ls_matrix_type full
_refine_ls_number_parameters 172
_refine_ls_number_reflns 2320
_refine_ls_number_restraints 6
_refine_ls_restrained_S_all 1.210
_refine_ls_R_factor_all 0.0470
_refine_ls_R_factor_gt 0.0438
_refine_ls_shift/su_max 0.000
_refine_ls_shift/su_mean 0.000
_refine_ls_structure_factor_coef Fsqd
_refine_ls_weighting_details 'calc w=1/[\s^2^(Fo^2^)+(0.0452P)^2^+2.9467P] where P=(Fo^2^+2Fc^2^)/3'
_refine_ls_weighting_scheme calc
_refine_ls_wR_factor_gt 0.1093
_refine_ls_wR_factor_ref 0.1116
_reflns_number_gt 2161
_reflns_number_total 2320
_reflns_threshold_expression I>2\s(I)
_cod_data_source_file mx3026.cif
_cod_data_source_block I
_cod_original_sg_symbol_H-M 'C 2/c'
_cod_original_formula_sum 'C10 H11 Ag1 N4 O3'
_cod_database_code 2017573
_cod_database_fobs_code 2017573

loop_
_symmetry_equiv_pos_as_xyz
'x, y, z'
'-x, y, -z+1/2'
'x+1/2, y+1/2, z'
'-x+1/2, y+1/2, -z+1/2'
'-x, -y, -z'
'x, -y, z-1/2'
'-x+1/2, -y+1/2, -z'
'x+1/2, -y+1/2, z-1/2'

loop_
_atom_site_type_symbol
_atom_site_label
_atom_site_fract_x
_atom_site_fract_y
_atom_site_fract_z
_atom_site_U_iso_or_equiv
_atom_site_adp_type
_atom_site_calc_flag
_atom_site_refinement_flags
_atom_site_occupancy
_atom_site_disorder_assembly
_atom_site_disorder_group
Ag Ag1 0.47287(2) 0.67735(3) 0.13367(3) 0.04812(18) Uani d . 1 . .
C C1 0.6485(3) 0.5882(4) 0.1571(3) 0.0401(10) Uani d . 1 . .
H H1 0.6573 0.6733 0.1674 0.048 Uiso calc R 1 . .
C C2 0.7100(3) 0.5087(5) 0.1566(4) 0.0492(11) Uani d . 1 . .
H H2 0.7591 0.5394 0.1680 0.059 Uiso calc R 1 . .
C C3 0.6974(3) 0.3850(4) 0.1391(4) 0.0456(11) Uani d . 1 . .
H H3 0.7379 0.3297 0.1379 0.055 Uiso calc R 1 . .
C C4 0.6239(2) 0.3421(4) 0.1233(4) 0.0362(9) Uani d . 1 . .
H H4 0.6144 0.2578 0.1099 0.043 Uiso calc R 1 . .
C C5 0.5642(2) 0.4260(3) 0.1275(3) 0.0307(8) Uani d . 1 . .
C C6 0.4836(2) 0.3854(3) 0.1149(3) 0.0275(8) Uani d . 1 . .
C C7 0.4630(2) 0.2606(4) 0.1049(3) 0.0362(9) Uani d . 1 . .
H H7 0.5001 0.1988 0.1054 0.043 Uiso calc R 1 . .
C C8 0.3873(3) 0.2284(4) 0.0944(4) 0.0427(10) Uani d . 1 . .
H H8 0.3729 0.1448 0.0884 0.051 Uiso calc R 1 . .
C C9 0.3337(3) 0.3205(4) 0.0928(4) 0.0411(10) Uani d . 1 . .
H H9 0.2823 0.3013 0.0856 0.049 Uiso calc R 1 . .
C C10 0.3579(2) 0.4425(4) 0.1021(3) 0.0368(9) Uani d . 1 . .
H H10 0.3214 0.5053 0.1009 0.044 Uiso calc R 1 . .
N N1 0.5773(2) 0.5483(3) 0.1434(3) 0.0329(7) Uani d . 1 . .
N N2 0.43030(19) 0.4753(3) 0.1126(3) 0.0328(7) Uani d . 1 . .
N N3 0.4346(2) 0.8667(3) 0.1352(3) 0.0403(8) Uani d D 1 . .
H H3A 0.472(2) 0.920(4) 0.135(3) 0.060 Uiso d D 1 . .
H H3B 0.411(2) 0.886(5) 0.192(2) 0.060 Uiso d D 1 . .
H H3C 0.401(2) 0.887(5) 0.082(3) 0.060 Uiso d D 1 . .
N N4 0.86176(19) 0.4851(3) 0.3840(3) 0.0371(8) Uani d . 1 . .
O O1 0.9264(2) 0.5243(3) 0.3790(5) 0.099(2) Uani d . 1 . .
O O2 0.82189(19) 0.5343(3) 0.4472(3) 0.0529(8) Uani d . 1 . .
O O3 0.83974(19) 0.3966(3) 0.3291(3) 0.0533(8) Uani d . 1 . .

loop_
_atom_site_aniso_label
_atom_site_aniso_U_11
_atom_site_aniso_U_22
_atom_site_aniso_U_33
_atom_site_aniso_U_12
_atom_site_aniso_U_13
_atom_site_aniso_U_23
Ag1 0.0854(3) 0.0242(2) 0.0354(2) 0.01682(14) 0.00884(19) 0.00001(12)
C1 0.054(3) 0.031(2) 0.036(2) -0.0101(18) 0.0120(19) 0.0048(17)
C2 0.042(3) 0.052(3) 0.054(3) -0.010(2) 0.009(2) 0.013(2)
C3 0.042(2) 0.044(2) 0.052(3) 0.0081(19) 0.006(2) 0.011(2)
C4 0.036(2) 0.0322(19) 0.041(2) 0.0062(16) 0.0069(18) 0.0066(17)
C5 0.042(2) 0.0244(17) 0.0260(19) 0.0018(15) 0.0056(16) 0.0037(14)
C6 0.038(2) 0.0220(17) 0.0225(17) 0.0070(14) 0.0037(15) 0.0002(14)
C7 0.042(2) 0.0275(19) 0.040(2) 0.0072(16) 0.0076(18) -0.0060(17)
C8 0.049(3) 0.033(2) 0.047(3) -0.0042(18) 0.007(2) -0.0055(19)
C9 0.037(2) 0.048(3) 0.038(2) -0.0024(18) 0.0035(19) -0.0060(18)
C10 0.042(2) 0.039(2) 0.030(2) 0.0127(18) 0.0017(17) -0.0022(17)
N1 0.047(2) 0.0262(15) 0.0269(16) -0.0006(14) 0.0083(14) 0.0004(13)
N2 0.041(2) 0.0281(16) 0.0290(17) 0.0107(14) -0.0002(14) -0.0034(13)
N3 0.050(2) 0.0258(17) 0.046(2) 0.0099(15) 0.0082(17) -0.0006(15)
N4 0.0317(18) 0.0240(15) 0.056(2) 0.0007(13) 0.0035(16) 0.0020(15)
O1 0.051(2) 0.039(2) 0.215(6) -0.0162(17) 0.057(3) -0.038(3)
O2 0.0487(19) 0.0536(19) 0.057(2) 0.0024(15) 0.0091(16) -0.0148(17)
O3 0.058(2) 0.0475(18) 0.055(2) -0.0100(16) 0.0092(16) -0.0213(16)

loop_
_atom_type_symbol
_atom_type_description
_atom_type_scat_dispersion_real
_atom_type_scat_dispersion_imag
_atom_type_scat_source
C C 0.0033 0.0016 'International Tables Vol C Tables 4.2.6.8 and 6.1.1.4'
H H 0.0000 0.0000 'International Tables Vol C Tables 4.2.6.8 and 6.1.1.4'
N N 0.0061 0.0033 'International Tables Vol C Tables 4.2.6.8 and 6.1.1.4'
O O 0.0106 0.0060 'International Tables Vol C Tables 4.2.6.8 and 6.1.1.4'
Ag Ag -0.8971 1.1015 'International Tables Vol C Tables 4.2.6.8 and 6.1.1.4'

loop_
_geom_angle_atom_site_label_1
_geom_angle_atom_site_label_2
_geom_angle_atom_site_label_3
_geom_angle_site_symmetry_1
_geom_angle_site_symmetry_3
_geom_angle
_geom_angle_publ_flag
N3 Ag1 N2 . . 142.34(14) y
N3 Ag1 N1 . . 145.25(14) y
N2 Ag1 N1 . . 72.36(12) y
N3 Ag1 Ag1 . 2_655 93.86(11) y
N2 Ag1 Ag1 . 2_655 100.92(8) y
N1 Ag1 Ag1 . 2_655 75.91(8) y
N1 C1 C2 . . 122.7(4) ?
N1 C1 H1 . . 118.6 ?
C2 C1 H1 . . 118.6 ?
C3 C2 C1 . . 118.8(4) ?
C3 C2 H2 . . 120.6 ?
C1 C2 H2 . . 120.6 ?
C2 C3 C4 . . 119.3(4) ?
C2 C3 H3 . . 120.3 ?
C4 C3 H3 . . 120.3 ?
C3 C4 C5 . . 119.3(4) ?
C3 C4 H4 . . 120.3 ?
C5 C4 H4 . . 120.3 ?
N1 C5 C4 . . 120.9(4) ?
N1 C5 C6 . . 117.0(3) ?
C4 C5 C6 . . 122.1(3) ?
N2 C6 C7 . . 120.4(4) ?
N2 C6 C5 . . 117.3(3) ?
C7 C6 C5 . . 122.3(3) ?
C8 C7 C6 . . 119.8(4) ?
C8 C7 H7 . . 120.1 ?
C6 C7 H7 . . 120.1 ?
C9 C8 C7 . . 119.2(4) ?
C9 C8 H8 . . 120.4 ?
C7 C8 H8 . . 120.4 ?
C8 C9 C10 . . 118.2(4) ?
C8 C9 H9 . . 120.9 ?
C10 C9 H9 . . 120.9 ?
N2 C10 C9 . . 123.5(4) ?
N2 C10 H10 . . 118.2 ?
C9 C10 H10 . . 118.2 ?
C1 N1 C5 . . 119.0(4) ?
C1 N1 Ag1 . . 124.3(3) ?
C5 N1 Ag1 . . 116.6(3) ?
C10 N2 C6 . . 118.9(3) ?
C10 N2 Ag1 . . 124.5(3) ?
C6 N2 Ag1 . . 116.5(3) ?
Ag1 N3 H3A . . 112(4) ?
Ag1 N3 H3B . . 113(3) ?
H3A N3 H3B . . 105(3) ?
Ag1 N3 H3C . . 114(4) ?
H3A N3 H3C . . 107(3) ?
H3B N3 H3C . . 103(3) ?
O3 N4 O1 . . 119.5(4) ?
O3 N4 O2 . . 122.2(4) ?
O1 N4 O2 . . 118.2(4) ?

loop_
_geom_bond_atom_site_label_1
_geom_bond_atom_site_label_2
_geom_bond_site_symmetry_2
_geom_bond_distance
_geom_bond_publ_flag
Ag1 N3 . 2.135(4) y
Ag1 N2 . 2.296(3) y
Ag1 N1 . 2.302(3) y
Ag1 Ag1 2_655 3.0456(16) y
C1 N1 . 1.328(6) ?
C1 C2 . 1.380(7) ?
C1 H1 . 0.9300 ?
C2 C3 . 1.357(7) ?
C2 H2 . 0.9300 ?
C3 C4 . 1.378(6) ?
C3 H3 . 0.9300 ?
C4 C5 . 1.389(5) ?
C4 H4 . 0.9300 ?
C5 N1 . 1.340(5) ?
C5 C6 . 1.487(6) ?
C6 N2 . 1.345(5) ?
C6 C7 . 1.387(6) ?
C7 C8 . 1.378(6) ?
C7 H7 . 0.9300 ?
C8 C9 . 1.366(6) ?
C8 H8 . 0.9300 ?
C9 C10 . 1.374(6) ?
C9 H9 . 0.9300 ?
C10 N2 . 1.325(6) ?
C10 H10 . 0.9300 ?
N3 H3A . 0.872(19) ?
N3 H3B . 0.891(19) ?
N3 H3C . 0.884(19) ?
N4 O3 . 1.223(4) ?
N4 O1 . 1.223(5) ?
N4 O2 . 1.229(5) ?

loop_
_geom_hbond_atom_site_label_D
_geom_hbond_atom_site_label_H
_geom_hbond_atom_site_label_A
_geom_hbond_site_symmetry_A
_geom_hbond_distance_DH
_geom_hbond_distance_HA
_geom_hbond_distance_DA
_geom_hbond_angle_DHA
N3 H3A O1 4_655 0.872(19) 2.14(2) 2.998(6) 170(5)
N3 H3B O3 3_455 0.891(19) 2.23(2) 3.110(5) 169(4)
N3 H3C O2 8_465 0.884(19) 2.30(2) 3.177(5) 172(5)
C1 H1 O3 4_655 0.93 2.39 3.307(5) 169.4
C7 H7 O1 4_645 0.93 2.27 3.192(5) 168.8
C10 H10 O2 2_655 0.93 2.58 3.340(6) 139.2

loop_
_geom_torsion_atom_site_label_1
_geom_torsion_atom_site_label_2
_geom_torsion_atom_site_label_3
_geom_torsion_atom_site_label_4
_geom_torsion_site_symmetry_1
_geom_torsion_site_symmetry_2
_geom_torsion_site_symmetry_3
_geom_torsion_site_symmetry_4
_geom_torsion
_geom_torsion_publ_flag
N1 C5 C6 N2 . . . . 4.8(5) ?
N3 Ag1 Ag1 N3 . . 2_655 2_655 -36.3(2) ?
